data_4077042
loop_
_publ_author_name
'Chiffre, J\'er\^ome'
'Coppel, Yannick'
'Balavoine, Gilbert G. A.'
'Daran, Jean-Claude'
'Manoury, Eric'

_publ_section_title
;
 Selective Functionalization of Chiral Ferrocenyl Acetals. Easy Access to
 Various Tri- and Tetrasubstituted Ferrocenes with Controlled Geometry
;
_journal_issue 21
_journal_name_full Organometallics
_journal_page_first 4552
_journal_paper_doi 10.1021/om020462g
_journal_volume 21
_journal_year 2002
_chemical_compound_source 'synthesis as described'
_chemical_formula_moiety 'C26 H27 Fe1 O1 P1 Si1'
_chemical_formula_structural 'C26 H27 FE1 O1 P1 SI1'
_chemical_formula_sum 'C26 H27 Fe O P Si'
_chemical_formula_weight 470.39
_chemical_name_systematic
;
 ?
;
_space_group_IT_number 19
_symmetry_cell_setting orthorhombic
_symmetry_Int_Tables_number 19
_symmetry_space_group_name_Hall 'P 2ac 2ab'
_symmetry_space_group_name_H-M 'P 21 21 21'
_atom_sites_solution_hydrogens geom
_atom_sites_solution_primary direct
_atom_sites_solution_secondary difmap
_audit_creation_method SHELXL-97
_cell_angle_alpha 90.00
_cell_angle_beta 90.00
_cell_angle_gamma 90.00
_cell_formula_units_Z 4
_cell_length_a 12.3089(11)
_cell_length_b 12.9052(15)
_cell_length_c 15.0422(16)
_cell_measurement_reflns_used 8000
_cell_measurement_temperature 160(2)
_cell_measurement_theta_max 26.07
_cell_measurement_theta_min 2.08
_cell_volume 2389.4(4)
_computing_cell_refinement 'IPDS software (Stoe, 1996)'
_computing_data_collection 'IPDS software (Stoe, 1996)'
_computing_data_reduction 'XRED (Stoe, 1.08, 1996)'
_computing_molecular_graphics 'ORTEP-3( Farrugia,1997)'
_computing_publication_material 'WINGX (Farrugia, 1999)'
_computing_structure_refinement 'SHELXL-97 (Sheldrick, 1997)'
_computing_structure_solution 'SIR97 (Altomare, et al.,1999)'
_diffrn_ambient_temperature 160(2)
_diffrn_detector_area_resol_mean 0
_diffrn_measured_fraction_theta_full 0.993
_diffrn_measured_fraction_theta_max 0.993
_diffrn_measurement_device_type 'Stoe IPDS'
_diffrn_measurement_method \f
_diffrn_radiation_monochromator graphite
_diffrn_radiation_source 'fine-focus sealed tube'
_diffrn_radiation_type MoK\a
_diffrn_radiation_wavelength 0.71073
_diffrn_reflns_av_R_equivalents 0.0691
_diffrn_reflns_av_sigmaI/netI 0.0447
_diffrn_reflns_limit_h_max 15
_diffrn_reflns_limit_h_min -15
_diffrn_reflns_limit_k_max 15
_diffrn_reflns_limit_k_min -15
_diffrn_reflns_limit_l_max 18
_diffrn_reflns_limit_l_min -18
_diffrn_reflns_number 23619
_diffrn_reflns_theta_full 26.07
_diffrn_reflns_theta_max 26.07
_diffrn_reflns_theta_min 2.08
_diffrn_standards_decay_% <0.1
_diffrn_standards_interval_count 0
_diffrn_standards_interval_time 0
_diffrn_standards_number 0
_exptl_absorpt_coefficient_mu 0.763
_exptl_absorpt_correction_T_max 0.8885
_exptl_absorpt_correction_T_min 0.7912
_exptl_absorpt_correction_type multi-scan
_exptl_absorpt_process_details 'SORTAV, Blessing (1997)'
_exptl_crystal_colour orange
_exptl_crystal_density_diffrn 1.308
_exptl_crystal_density_method 'not measured'
_exptl_crystal_description flat
_exptl_crystal_F_000 984
_exptl_crystal_size_max 0.4
_exptl_crystal_size_mid 0.38
_exptl_crystal_size_min 0.04
_refine_diff_density_max 0.325
_refine_diff_density_min -0.244
_refine_diff_density_rms 0.050
_refine_ls_abs_structure_details 'Flack H D (1983), Acta Cryst. A39, 876-881'
_refine_ls_abs_structure_Flack -0.025(16)
_refine_ls_extinction_method none
_refine_ls_goodness_of_fit_ref 1.016
_refine_ls_hydrogen_treatment mixed
_refine_ls_matrix_type full
_refine_ls_number_parameters 274
_refine_ls_number_reflns 4680
_refine_ls_number_restraints 0
_refine_ls_restrained_S_all 1.016
_refine_ls_R_factor_all 0.0454
_refine_ls_R_factor_gt 0.0347
_refine_ls_shift/su_max 0.001
_refine_ls_shift/su_mean 0.000
_refine_ls_structure_factor_coef Fsqd
_refine_ls_weighting_details 'calc w=1/[\s^2^(Fo^2^)+(0.0425P)^2^+0.4014P] where P=(Fo^2^+2Fc^2^)/3'
_refine_ls_weighting_scheme calc
_refine_ls_wR_factor_gt 0.0768
_refine_ls_wR_factor_ref 0.0811
_reflns_number_gt 4041
_reflns_number_total 4680
_reflns_threshold_expression >2\s(I)
_cod_data_source_file om020462g.cif
_cod_data_source_block 3c
_cod_depositor_comments
;
The following automatic conversions were performed:

'_exptl_absorpt_correction_type' value 'Multi-scan' changed to
'multi-scan' according to
/home/saulius/struct/CIF-dictionaries/cif_core.dic dictionary named
'cif_core.dic' version 2.4.1 from 2010-06-29.

Automatic conversion script
Id: cif_fix_values 1715 2011-07-08 13:25:40Z adriana 
;
_cod_original_formula_sum 'C26 H27 Fe1 O1 P1 Si1'
_cod_database_code 4077042

loop_
_symmetry_equiv_pos_as_xyz
'x, y, z'
'x+1/2, -y+1/2, -z'
'-x, y+1/2, -z+1/2'
'-x+1/2, -y, z+1/2'

loop_
_atom_site_label
_atom_site_type_symbol
_atom_site_fract_x
_atom_site_fract_y
_atom_site_fract_z
_atom_site_U_iso_or_equiv
_atom_site_adp_type
_atom_site_occupancy
_atom_site_symmetry_multiplicity
_atom_site_calc_flag
_atom_site_refinement_flags
Fe1 Fe -0.28685(3) 0.18980(3) -0.83061(2) 0.02968(11) Uani 1 1 d .
P2 P -0.50424(7) 0.08327(5) -0.93524(5) 0.03060(17) Uani 1 1 d .
Si5 Si -0.04829(7) 0.03605(7) -0.81533(6) 0.0388(2) Uani 1 1 d .
O11 O -0.1563(2) 0.02715(18) -1.02013(15) 0.0494(6) Uani 1 1 d .
C1 C -0.2735(3) 0.05429(19) -0.89681(18) 0.0300(6) Uani 1 1 d .
C2 C -0.3849(2) 0.06915(19) -0.86477(18) 0.0288(6) Uani 1 1 d .
C3 C -0.3775(3) 0.0756(2) -0.7706(2) 0.0310(6) Uani 1 1 d .
H3 H -0.4371 0.0842 -0.7311 0.037 Uiso 1 1 calc R
C4 C -0.2669(3) 0.0671(2) -0.74515(18) 0.0339(7) Uani 1 1 d .
H4 H -0.2411 0.0701 -0.6857 0.041 Uiso 1 1 calc R
C5 C -0.1995(2) 0.05323(18) -0.82205(19) 0.0309(6) Uani 1 1 d .
C6 C -0.2352(4) 0.3107(3) -0.9079(2) 0.0612(12) Uani 1 1 d .
H6 H -0.2018 0.3046 -0.9646 0.073 Uiso 1 1 calc R
C7 C -0.3467(4) 0.3192(3) -0.8914(2) 0.0546(10) Uani 1 1 d .
H7 H -0.4020 0.3206 -0.9355 0.066 Uiso 1 1 calc R
C8 C -0.3636(3) 0.3251(2) -0.8010(2) 0.0456(8) Uani 1 1 d .
H8 H -0.4320 0.3306 -0.7722 0.055 Uiso 1 1 calc R
C9 C -0.2607(3) 0.3215(2) -0.7585(2) 0.0458(8) Uani 1 1 d .
H9 H -0.2478 0.3244 -0.6963 0.055 Uiso 1 1 calc R
C10 C -0.1814(3) 0.3129(2) -0.8252(3) 0.0557(9) Uani 1 1 d .
H10 H -0.1051 0.3091 -0.8163 0.067 Uiso 1 1 calc R
C11 C -0.2447(3) 0.0509(2) -0.99062(19) 0.0358(7) Uani 1 1 d .
H11 H -0.2996 0.0688 -1.0322 0.043 Uiso 1 1 calc R
C51 C -0.0141(3) -0.0993(3) -0.8478(3) 0.0697(12) Uani 1 1 d .
H51A H 0.0644 -0.1101 -0.8424 0.104 Uiso 1 1 calc R
H51B H -0.0365 -0.1114 -0.9094 0.104 Uiso 1 1 calc R
H51C H -0.0523 -0.1479 -0.8086 0.104 Uiso 1 1 calc R
C52 C -0.0114(3) 0.0563(3) -0.6968(2) 0.0598(10) Uani 1 1 d .
H52A H 0.0673 0.0482 -0.6896 0.090 Uiso 1 1 calc R
H52B H -0.0491 0.0052 -0.6599 0.090 Uiso 1 1 calc R
H52C H -0.0329 0.1263 -0.6785 0.090 Uiso 1 1 calc R
C53 C 0.0299(4) 0.1252(4) -0.8870(3) 0.0727(14) Uani 1 1 d .
H53A H 0.1066 0.1050 -0.8867 0.109 Uiso 1 1 calc R
H53B H 0.0228 0.1962 -0.8644 0.109 Uiso 1 1 calc R
H53C H 0.0017 0.1219 -0.9479 0.109 Uiso 1 1 calc R
C211 C -0.5528(3) -0.0512(2) -0.94103(18) 0.0319(6) Uani 1 1 d .
C212 C -0.4903(3) -0.1362(2) -0.9174(2) 0.0401(7) Uani 1 1 d .
H212 H -0.4196 -0.1256 -0.8936 0.048 Uiso 1 1 calc R
C213 C -0.5289(3) -0.2360(2) -0.9276(3) 0.0516(10) Uani 1 1 d .
H213 H -0.4846 -0.2933 -0.9115 0.062 Uiso 1 1 calc R
C214 C -0.6319(4) -0.2525(2) -0.9613(2) 0.0541(10) Uani 1 1 d .
H214 H -0.6590 -0.3210 -0.9678 0.065 Uiso 1 1 calc R
C215 C -0.6955(3) -0.1688(3) -0.9855(2) 0.0518(9) Uani 1 1 d .
H215 H -0.7664 -0.1798 -1.0086 0.062 Uiso 1 1 calc R
C216 C -0.6558(3) -0.0684(2) -0.9762(2) 0.0447(8) Uani 1 1 d .
H216 H -0.6994 -0.0112 -0.9938 0.054 Uiso 1 1 calc R
C221 C -0.6002(2) 0.1384(2) -0.8542(2) 0.0332(7) Uani 1 1 d .
C222 C -0.6429(3) 0.0816(2) -0.7841(2) 0.0372(7) Uani 1 1 d .
H222 H -0.6263 0.0099 -0.7791 0.045 Uiso 1 1 calc R
C223 C -0.7093(3) 0.1277(3) -0.7216(2) 0.0509(8) Uani 1 1 d .
H223 H -0.7383 0.0878 -0.6741 0.061 Uiso 1 1 calc R
C224 C -0.7333(3) 0.2314(3) -0.7281(3) 0.0566(10) Uani 1 1 d .
H224 H -0.7778 0.2635 -0.6845 0.068 Uiso 1 1 calc R
C225 C -0.6932(3) 0.2887(3) -0.7976(3) 0.0567(10) Uani 1 1 d .
H225 H -0.7112 0.3601 -0.8025 0.068 Uiso 1 1 calc R
C226 C -0.6263(3) 0.2429(2) -0.8609(2) 0.0426(8) Uani 1 1 d .
H226 H -0.5984 0.2830 -0.9088 0.051 Uiso 1 1 calc R

loop_
_atom_site_aniso_label
_atom_site_aniso_U_11
_atom_site_aniso_U_22
_atom_site_aniso_U_33
_atom_site_aniso_U_23
_atom_site_aniso_U_13
_atom_site_aniso_U_12
Fe1 0.0357(2) 0.02832(18) 0.02502(18) -0.00116(16) -0.00113(19) -0.00517(17)
P2 0.0351(4) 0.0263(3) 0.0304(4) 0.0032(3) -0.0053(3) -0.0014(3)
Si5 0.0317(5) 0.0518(5) 0.0329(5) 0.0054(4) -0.0037(4) -0.0012(3)
O11 0.0523(16) 0.0597(14) 0.0363(12) -0.0020(10) 0.0072(12) 0.0151(12)
C1 0.0361(17) 0.0274(12) 0.0265(13) 0.0003(10) -0.0020(13) -0.0003(12)
C2 0.0338(17) 0.0247(13) 0.0279(14) 0.0008(10) -0.0015(12) -0.0007(11)
C3 0.0351(17) 0.0316(14) 0.0262(14) 0.0020(11) -0.0006(12) -0.0024(12)
C4 0.0381(19) 0.0388(15) 0.0249(13) 0.0049(11) -0.0023(13) -0.0050(13)
C5 0.0327(15) 0.0334(12) 0.0265(13) 0.0019(11) -0.0024(14) -0.0020(11)
C6 0.110(4) 0.0329(16) 0.0407(18) -0.0030(14) 0.024(2) -0.022(2)
C7 0.080(3) 0.0315(16) 0.052(2) 0.0088(15) -0.018(2) -0.0061(18)
C8 0.0449(19) 0.0310(15) 0.061(2) -0.0106(13) 0.0024(17) -0.0036(13)
C9 0.062(2) 0.0365(16) 0.0392(16) -0.0125(13) -0.0040(16) -0.0095(15)
C10 0.045(2) 0.0373(15) 0.084(3) -0.014(2) 0.012(2) -0.0148(14)
C11 0.0419(19) 0.0357(14) 0.0299(15) -0.0034(11) -0.0051(13) 0.0042(12)
C51 0.046(2) 0.077(3) 0.086(3) -0.014(2) -0.024(2) 0.0204(19)
C52 0.042(2) 0.091(3) 0.046(2) 0.0033(18) -0.0094(17) -0.014(2)
C53 0.044(3) 0.117(4) 0.058(3) 0.033(2) 0.011(2) 0.000(2)
C211 0.0408(18) 0.0303(13) 0.0246(13) -0.0021(11) 0.0007(13) -0.0027(12)
C212 0.044(2) 0.0318(14) 0.0442(18) -0.0062(12) 0.0048(16) -0.0021(14)
C213 0.065(3) 0.0277(14) 0.062(2) -0.0042(14) 0.013(2) 0.0005(15)
C214 0.080(3) 0.0344(17) 0.048(2) -0.0121(14) 0.014(2) -0.0217(17)
C215 0.061(2) 0.056(2) 0.0384(17) -0.0084(14) -0.0064(17) -0.0257(18)
C216 0.049(2) 0.0458(17) 0.0392(17) 0.0060(14) -0.0069(16) -0.0144(15)
C221 0.0275(16) 0.0332(14) 0.0388(17) -0.0005(12) -0.0087(13) 0.0011(11)
C222 0.0319(17) 0.0386(15) 0.0411(17) -0.0009(13) -0.0018(14) 0.0021(13)
C223 0.0341(18) 0.070(2) 0.0482(19) -0.0080(16) 0.0007(18) -0.0045(17)
C224 0.040(2) 0.071(2) 0.059(2) -0.0261(19) -0.0045(19) 0.0151(18)
C225 0.051(2) 0.0414(18) 0.078(3) -0.0204(16) -0.018(2) 0.0155(16)
C226 0.043(2) 0.0312(15) 0.053(2) -0.0055(13) -0.0119(16) 0.0040(13)

loop_
_atom_type_symbol
_atom_type_description
_atom_type_scat_dispersion_real
_atom_type_scat_dispersion_imag
_atom_type_scat_source
C C 0.0033 0.0016 'International Tables Vol C Tables 4.2.6.8 and 6.1.1.4'
H H 0.0000 0.0000 'International Tables Vol C Tables 4.2.6.8 and 6.1.1.4'
Fe Fe 0.3463 0.8444 'International Tables Vol C Tables 4.2.6.8 and 6.1.1.4'
O O 0.0106 0.0060 'International Tables Vol C Tables 4.2.6.8 and 6.1.1.4'
P P 0.1023 0.0942 'International Tables Vol C Tables 4.2.6.8 and 6.1.1.4'
Si Si 0.0817 0.0704 'International Tables Vol C Tables 4.2.6.8 and 6.1.1.4'

loop_
_geom_angle_atom_site_label_1
_geom_angle_atom_site_label_2
_geom_angle_atom_site_label_3
_geom_angle
C1 Fe1 C8 152.75(13)
C1 Fe1 C2 42.38(12)
C8 Fe1 C2 115.89(13)
C1 Fe1 C7 121.10(13)
C8 Fe1 C7 39.52(15)
C2 Fe1 C7 107.36(13)
C1 Fe1 C9 165.97(14)
C8 Fe1 C9 40.75(14)
C2 Fe1 C9 149.79(13)
C7 Fe1 C9 67.30(15)
C1 Fe1 C6 110.78(13)
C8 Fe1 C6 67.30(16)
C2 Fe1 C6 128.57(14)
C7 Fe1 C6 40.01(17)
C9 Fe1 C6 67.56(13)
C1 Fe1 C10 129.65(14)
C8 Fe1 C10 67.72(14)
C2 Fe1 C10 167.54(14)
C7 Fe1 C10 67.24(16)
C9 Fe1 C10 40.13(14)
C6 Fe1 C10 40.21(17)
C1 Fe1 C4 68.36(11)
C8 Fe1 C4 125.46(13)
C2 Fe1 C4 68.85(11)
C7 Fe1 C4 162.55(15)
C9 Fe1 C4 106.89(12)
C6 Fe1 C4 154.95(17)
C10 Fe1 C4 119.75(15)
C1 Fe1 C3 68.90(12)
C8 Fe1 C3 105.49(13)
C2 Fe1 C3 40.65(11)
C7 Fe1 C3 125.91(15)
C9 Fe1 C3 116.67(13)
C6 Fe1 C3 164.49(17)
C10 Fe1 C3 151.65(15)
C4 Fe1 C3 40.37(12)
C1 Fe1 C5 41.44(11)
C8 Fe1 C5 163.53(13)
C2 Fe1 C5 70.84(11)
C7 Fe1 C5 155.83(14)
C9 Fe1 C5 126.48(13)
C6 Fe1 C5 121.58(15)
C10 Fe1 C5 109.17(13)
C4 Fe1 C5 40.72(11)
C3 Fe1 C5 69.15(11)
C2 P2 C211 101.29(13)
C2 P2 C221 99.85(13)
C211 P2 C221 100.82(13)
C53 Si5 C52 110.2(2)
C53 Si5 C51 108.3(2)
C52 Si5 C51 109.2(2)
C53 Si5 C5 114.29(17)
C52 Si5 C5 106.10(16)
C51 Si5 C5 108.69(16)
C5 C1 C11 126.9(3)
C5 C1 C2 109.5(2)
C11 C1 C2 123.4(3)
C5 C1 Fe1 71.10(14)
C11 C1 Fe1 121.58(19)
C2 C1 Fe1 69.41(15)
C3 C2 C1 106.0(3)
C3 C2 P2 128.7(2)
C1 C2 P2 125.2(2)
C3 C2 Fe1 70.49(17)
C1 C2 Fe1 68.21(15)
P2 C2 Fe1 123.28(14)
C4 C3 C2 109.0(3)
C4 C3 Fe1 69.71(17)
C2 C3 Fe1 68.87(17)
C3 C4 C5 110.3(3)
C3 C4 Fe1 69.92(16)
C5 C4 Fe1 70.16(15)
C4 C5 C1 105.2(2)
C4 C5 Si5 123.0(2)
C1 C5 Si5 131.8(2)
C4 C5 Fe1 69.12(15)
C1 C5 Fe1 67.46(14)
Si5 C5 Fe1 128.25(13)
C7 C6 C10 107.7(3)
C7 C6 Fe1 69.8(2)
C10 C6 Fe1 70.10(18)
C8 C7 C6 109.1(4)
C8 C7 Fe1 69.9(2)
C6 C7 Fe1 70.2(2)
C7 C8 C9 108.0(4)
C7 C8 Fe1 70.5(2)
C9 C8 Fe1 69.92(19)
C10 C9 C8 107.5(3)
C10 C9 Fe1 70.35(17)
C8 C9 Fe1 69.33(18)
C9 C10 C6 107.8(3)
C9 C10 Fe1 69.53(17)
C6 C10 Fe1 69.69(19)
O11 C11 C1 125.4(3)
C212 C211 C216 118.5(3)
C212 C211 P2 123.6(2)
C216 C211 P2 117.7(2)
C213 C212 C211 121.2(3)
C212 C213 C214 120.0(3)
C215 C214 C213 119.7(3)
C214 C215 C216 120.2(4)
C211 C216 C215 120.4(3)
C222 C221 C226 118.7(3)
C222 C221 P2 122.8(2)
C226 C221 P2 118.4(3)
C223 C222 C221 120.9(3)
C224 C223 C222 119.9(4)
C225 C224 C223 120.2(3)
C224 C225 C226 120.3(3)
C221 C226 C225 120.0(3)

loop_
_geom_bond_atom_site_label_1
_geom_bond_atom_site_label_2
_geom_bond_distance
Fe1 C1 2.019(3)
Fe1 C8 2.034(3)
Fe1 C2 2.036(3)
Fe1 C7 2.042(3)
Fe1 C9 2.042(3)
Fe1 C6 2.047(3)
Fe1 C10 2.053(3)
Fe1 C4 2.054(3)
Fe1 C3 2.057(3)
Fe1 C5 2.068(3)
P2 C2 1.821(3)
P2 C211 1.838(3)
P2 C221 1.840(3)
Si5 C53 1.847(4)
Si5 C52 1.858(4)
Si5 C51 1.862(4)
Si5 C5 1.878(3)
O11 C11 1.215(4)
C1 C5 1.447(4)
C1 C11 1.456(4)
C1 C2 1.466(4)
C2 C3 1.422(4)
C3 C4 1.419(5)
C4 C5 1.434(4)
C6 C7 1.399(6)
C6 C10 1.409(6)
C7 C8 1.378(5)
C8 C9 1.419(5)
C9 C10 1.405(5)
C211 C212 1.386(4)
C211 C216 1.392(5)
C212 C213 1.382(4)
C213 C214 1.382(6)
C214 C215 1.383(5)
C215 C216 1.392(4)
C221 C222 1.388(4)
C221 C226 1.389(4)
C222 C223 1.381(5)
C223 C224 1.375(5)
C224 C225 1.372(6)
C225 C226 1.392(5)
